data_7233772
loop_
_publ_author_name
'Jin-Xing Qiu'
'Ye-Xin Li'
'Xiao-Feng Yang'
'Yong Nie'
'Zhen-Wei Zhang'
'Zhong-He Chen'
'Guo-Xin Sun'

_publ_section_title
;
 Substitution degree engineering the crystal packing and optoelectronic
 properties of benzofuranvinyl-substituted benzene-cored derivatives
;
_journal_name_full 'Journal of Materials Chemistry C'
_journal_page_first 5954
_journal_page_last 5962
_journal_paper_doi 10.1039/C4TC00220B
_journal_volume 2
_journal_year 2014
_chemical_formula_moiety 'C46 H30 O4'
_chemical_formula_sum 'C46 H30 O4'
_chemical_formula_weight 646.70
_space_group_crystal_system orthorhombic
_space_group_IT_number 60
_space_group_name_Hall '-P 2n 2ab'
_space_group_name_H-M_alt 'P b c n'
_atom_sites_solution_hydrogens geom
_atom_sites_solution_primary iterative
_atom_sites_solution_secondary difmap
_cell_angle_alpha 90.00
_cell_angle_beta 90.00
_cell_angle_gamma 90.00
_cell_formula_units_Z 4
_cell_length_a 33.8575(16)
_cell_length_b 12.0256(6)
_cell_length_c 8.0009(5)
_cell_measurement_reflns_used 1767
_cell_measurement_temperature 293(2)
_cell_measurement_theta_max 71.1640
_cell_measurement_theta_min 3.9030
_cell_volume 3257.6(3)
_computing_cell_refinement
;
CrysAlisPro, Agilent Technologies,
Version 1.171.36.28 (release 01-02-2013 CrysAlis171 .NET)
(compiled Feb  1 2013,16:14:44)
;
_computing_data_collection
;
CrysAlisPro, Agilent Technologies,
Version 1.171.36.28 (release 01-02-2013 CrysAlis171 .NET)
(compiled Feb  1 2013,16:14:44)
;
_computing_data_reduction
;
CrysAlisPro, Agilent Technologies,
Version 1.171.36.28 (release 01-02-2013 CrysAlis171 .NET)
(compiled Feb  1 2013,16:14:44)
;
_computing_molecular_graphics
;
O. V. Dolomanov, L. J. Bourhis, R. J. Gildea, J. A. K. Howard and H. Puschmann,
OLEX2: a complete structure solution, refinement and analysis program.
J. Appl. Cryst. (2009). 42, 339-341.
;
_computing_publication_material
;
O. V. Dolomanov, L. J. Bourhis, R. J. Gildea, J. A. K. Howard and H. Puschmann,
OLEX2: a complete structure solution, refinement and analysis program.
J. Appl. Cryst. (2009). 42, 339-341.
;
_computing_structure_refinement
;
SHELXL, G.M. Sheldrick, Acta Cryst.
(2008). A64, 112-122
;
_computing_structure_solution 'SUPERFLIP, J. Appl. Cryst. (2007) 40, 786-790'
_diffrn_ambient_temperature 293.15
_diffrn_detector_area_resol_mean 16.0355
_diffrn_measured_fraction_theta_full 0.9917
_diffrn_measured_fraction_theta_max 0.9213
_diffrn_measurement_details
;
#__ type_ start__ end____ width___ exp.time_
  1 omega  -48.00   21.00   0.5000    3.0000
omega____ theta____ kappa____ phi______ frames
    -      -42.5000   37.0000    0.0000 138
#__ type_ start__ end____ width___ exp.time_
  2 omega  -66.00  -19.00   0.5000    3.0000
omega____ theta____ kappa____ phi______ frames
    -      -42.5000  -25.0000  -30.0000 94
#__ type_ start__ end____ width___ exp.time_
  3 omega  -96.00  -40.00   0.5000    3.0000
omega____ theta____ kappa____ phi______ frames
    -      -42.5000  178.0000    0.0000 112
#__ type_ start__ end____ width___ exp.time_
  4 omega   40.00   92.00   0.5000   60.0000
omega____ theta____ kappa____ phi______ frames
    -      109.2044  -37.0000 -120.0000 104
#__ type_ start__ end____ width___ exp.time_
  5 omega   37.00   64.00   0.5000   60.0000
omega____ theta____ kappa____ phi______ frames
    -      109.2044  -37.0000   60.0000 54
#__ type_ start__ end____ width___ exp.time_
  6 omega   43.00  101.00   0.5000   60.0000
omega____ theta____ kappa____ phi______ frames
    -      109.2044  -50.0000   90.0000 116
#__ type_ start__ end____ width___ exp.time_
  7 omega   62.00  102.00   0.5000   60.0000
omega____ theta____ kappa____ phi______ frames
    -      109.2044 -111.0000  -90.0000 80
#__ type_ start__ end____ width___ exp.time_
  8 omega   38.00   92.00   0.5000   60.0000
omega____ theta____ kappa____ phi______ frames
    -      109.2044  -37.0000  -60.0000 108
#__ type_ start__ end____ width___ exp.time_
  9 omega   76.00  102.00   0.5000   60.0000
omega____ theta____ kappa____ phi______ frames
    -      109.2044  -50.0000 -180.0000 52
#__ type_ start__ end____ width___ exp.time_
 10 omega   36.00   90.00   0.5000   60.0000
omega____ theta____ kappa____ phi______ frames
    -      109.2044  -25.0000    0.0000 108
#__ type_ start__ end____ width___ exp.time_
 11 omega -113.00  -41.00   0.5000    3.0000
omega____ theta____ kappa____ phi______ frames
    -      -42.5000  -50.0000  -60.0000 144
#__ type_ start__ end____ width___ exp.time_
 12 omega -110.00  -20.00   0.5000    3.0000
omega____ theta____ kappa____ phi______ frames
    -      -42.5000  -63.0000 -150.0000 180
;
_diffrn_measurement_device_type 'Xcalibur, Eos, Gemini'
_diffrn_measurement_method '\w scans'
_diffrn_orient_matrix_UB_11 -0.0101148000
_diffrn_orient_matrix_UB_12 0.0449075000
_diffrn_orient_matrix_UB_13 -0.1751705000
_diffrn_orient_matrix_UB_21 0.0353310000
_diffrn_orient_matrix_UB_22 -0.0641646000
_diffrn_orient_matrix_UB_23 -0.0735190000
_diffrn_orient_matrix_UB_31 -0.0268203000
_diffrn_orient_matrix_UB_32 -0.1014374000
_diffrn_orient_matrix_UB_33 -0.0310772000
_diffrn_radiation_monochromator graphite
_diffrn_radiation_type 'Cu K\a'
_diffrn_radiation_wavelength 1.5418
_diffrn_reflns_av_R_equivalents 0.0683
_diffrn_reflns_av_unetI/netI 0.0696
_diffrn_reflns_limit_h_max 31
_diffrn_reflns_limit_h_min -40
_diffrn_reflns_limit_k_max 7
_diffrn_reflns_limit_k_min -14
_diffrn_reflns_limit_l_max 7
_diffrn_reflns_limit_l_min -9
_diffrn_reflns_number 7348
_diffrn_reflns_theta_full 66.59
_diffrn_reflns_theta_max 66.59
_diffrn_reflns_theta_min 3.90
_diffrn_source 'Enhance (Cu) X-ray Source'
_exptl_absorpt_coefficient_mu 0.660
_exptl_absorpt_correction_T_max 1.00000
_exptl_absorpt_correction_T_min 0.46501
_exptl_absorpt_correction_type multi-scan
_exptl_absorpt_process_details
;
CrysAlisPro, Agilent Technologies,
Version 1.171.36.28 (release 01-02-2013 CrysAlis171 .NET)
(compiled Feb  1 2013,16:14:44)
Empirical absorption correction using spherical harmonics,
 implemented in SCALE3 ABSPACK scaling algorithm.
;
_exptl_crystal_density_diffrn 1.319
_exptl_crystal_density_method 'not measured'
_exptl_crystal_F_000 1352
_exptl_crystal_size_max 0.38
_exptl_crystal_size_mid 0.18
_exptl_crystal_size_min 0.12
_refine_diff_density_max 0.359
_refine_diff_density_min -0.261
_refine_diff_density_rms 0.090
_refine_ls_extinction_method none
_refine_ls_goodness_of_fit_ref 1.014
_refine_ls_hydrogen_treatment mixed
_refine_ls_matrix_type full
_refine_ls_number_parameters 226
_refine_ls_number_reflns 2849
_refine_ls_number_restraints 0
_refine_ls_restrained_S_all 1.014
_refine_ls_R_factor_all 0.1230
_refine_ls_R_factor_gt 0.0940
_refine_ls_shift/su_max 0.000
_refine_ls_shift/su_mean 0.000
_refine_ls_structure_factor_coef Fsqd
_refine_ls_weighting_details 'calc w=1/[\s^2^(Fo^2^)+(0.1826P)^2^+0.0000P] where P=(Fo^2^+2Fc^2^)/3'
_refine_ls_weighting_scheme calc
_refine_ls_wR_factor_gt 0.2263
_refine_ls_wR_factor_ref 0.2730
_reflns_number_gt 1871
_reflns_number_total 2849
_reflns_threshold_expression >2sigma(I)
_cod_data_source_file 1000003.cif
_cod_data_source_block PCOD1000003
_cod_database_code 7233772
_reflns_odcompleteness_completeness 99.17
_reflns_odcompleteness_iscentric 1
_reflns_odcompleteness_theta 66.97
_olex2_refinement_description
;
1. Fixed Uiso
 At 1.2 times of:
  All C(H) groups
2.a Aromatic/amide H refined with riding coordinates:
 C10(H10), C9(H9), C12(H12), C14(H14), C7(H7), C2(H2), C15(H15), C19(H19),
 C17(H17), C5(H5), C4(H4), C20(H20), C3(H3), C22(H22), C21(H21)
;

loop_
_space_group_symop_id
_space_group_symop_operation_xyz
1 'x, y, z'
2 '-x+1/2, -y+1/2, z+1/2'
3 'x+1/2, -y+1/2, -z'
4 '-x, y, -z+1/2'
5 '-x, -y, -z'
6 'x-1/2, y-1/2, -z-1/2'
7 '-x-1/2, y-1/2, z'
8 'x, -y, z-1/2'

loop_
_atom_site_label
_atom_site_type_symbol
_atom_site_fract_x
_atom_site_fract_y
_atom_site_fract_z
_atom_site_U_iso_or_equiv
_atom_site_adp_type
_atom_site_occupancy
_atom_site_symmetry_multiplicity
_atom_site_calc_flag
_atom_site_refinement_flags
_atom_site_disorder_assembly
_atom_site_disorder_group
O1 O 0.34824(6) 0.00077(18) 0.1715(3) 0.0520(6) Uani 1 1 d . . .
O2 O 0.40378(7) 0.3899(2) 0.5649(4) 0.0627(7) Uani 1 1 d . . .
C8 C 0.36483(9) -0.0967(3) 0.2298(5) 0.0520(8) Uani 1 1 d . . .
C1 C 0.31547(9) -0.0302(3) 0.0817(4) 0.0519(8) Uani 1 1 d . . .
C10 C 0.42222(9) 0.0000(3) 0.3533(4) 0.0492(7) Uani 1 1 d . . .
H10 H 0.4115 0.0682 0.3225 0.059 Uiso 1 1 calc R . .
C6 C 0.31143(10) -0.1453(3) 0.0829(5) 0.0601(9) Uani 1 1 d . . .
C11 C 0.46112(9) 0.0010(3) 0.4324(4) 0.0474(7) Uani 1 1 d . . .
C18 C 0.41830(10) 0.5703(3) 0.6219(4) 0.0512(7) Uani 1 1 d . . .
C13 C 0.47781(9) 0.1004(2) 0.4997(4) 0.0476(7) Uani 1 1 d . . .
C9 C 0.40091(9) -0.0907(3) 0.3218(4) 0.0530(8) Uani 1 1 d . . .
H9 H 0.4106 -0.1573 0.3643 0.064 Uiso 1 1 calc R . .
C12 C 0.48403(9) -0.0942(3) 0.4368(4) 0.0490(7) Uani 1 1 d . . .
H12 H 0.4731 -0.1591 0.3938 0.059 Uiso 1 1 calc R . .
C16 C 0.44404(10) 0.4009(3) 0.5791(4) 0.0534(8) Uani 1 1 d . . .
C14 C 0.45450(9) 0.2035(3) 0.5148(4) 0.0517(7) Uani 1 1 d . . .
H14 H 0.4276 0.1980 0.4930 0.062 Uiso 1 1 calc R . .
C23 C 0.38830(11) 0.4938(3) 0.5924(5) 0.0573(8) Uani 1 1 d . . .
C7 C 0.34321(10) -0.1857(3) 0.1818(6) 0.0658(10) Uani 1 1 d . . .
H7 H 0.3482 -0.2597 0.2086 0.079 Uiso 1 1 calc R . .
C2 C 0.28979(10) 0.0417(4) 0.0011(5) 0.0653(10) Uani 1 1 d . . .
H2 H 0.2932 0.1185 0.0039 0.078 Uiso 1 1 calc R . .
C15 C 0.46799(10) 0.3030(3) 0.5564(5) 0.0557(8) Uani 1 1 d . . .
H15 H 0.4951 0.3103 0.5723 0.067 Uiso 1 1 calc R . .
C19 C 0.40871(13) 0.6810(3) 0.6510(5) 0.0658(9) Uani 1 1 d . . .
H19 H 0.4283 0.7342 0.6668 0.079 Uiso 1 1 calc R . .
C17 C 0.45394(10) 0.5072(3) 0.6127(5) 0.0589(9) Uani 1 1 d . . .
H17 H 0.4794 0.5345 0.6273 0.071 Uiso 1 1 calc R . .
C5 C 0.27956(13) -0.1921(4) -0.0049(7) 0.0825(13) Uani 1 1 d . . .
H5 H 0.2759 -0.2687 -0.0083 0.099 Uiso 1 1 calc R . .
C4 C 0.25399(12) -0.1220(5) -0.0856(6) 0.0853(14) Uani 1 1 d . . .
H4 H 0.2327 -0.1520 -0.1436 0.102 Uiso 1 1 calc R . .
C20 C 0.36931(14) 0.7093(3) 0.6558(6) 0.0768(12) Uani 1 1 d . . .
H20 H 0.3622 0.7825 0.6785 0.092 Uiso 1 1 calc R . .
C3 C 0.25891(11) -0.0073(5) -0.0832(5) 0.0765(12) Uani 1 1 d . . .
H3 H 0.2409 0.0373 -0.1400 0.092 Uiso 1 1 calc R . .
C22 C 0.34882(13) 0.5218(4) 0.5939(8) 0.0829(13) Uani 1 1 d . . .
H22 H 0.3292 0.4696 0.5732 0.099 Uiso 1 1 calc R . .
C21 C 0.34011(13) 0.6314(4) 0.6275(7) 0.0853(14) Uani 1 1 d . . .
H21 H 0.3138 0.6536 0.6313 0.102 Uiso 1 1 calc R . .

loop_
_atom_site_aniso_label
_atom_site_aniso_U_11
_atom_site_aniso_U_22
_atom_site_aniso_U_33
_atom_site_aniso_U_23
_atom_site_aniso_U_13
_atom_site_aniso_U_12
O1 0.0391(11) 0.0486(13) 0.0682(14) -0.0008(9) 0.0029(9) -0.0029(8)
O2 0.0472(12) 0.0440(13) 0.0968(18) -0.0054(11) -0.0013(12) 0.0031(9)
C8 0.0402(14) 0.0434(16) 0.0724(19) -0.0047(13) 0.0067(13) 0.0009(11)
C1 0.0376(14) 0.0591(19) 0.0592(17) -0.0033(14) 0.0052(12) -0.0049(13)
C10 0.0433(15) 0.0439(16) 0.0604(17) -0.0007(12) 0.0012(12) 0.0049(11)
C6 0.0414(15) 0.064(2) 0.075(2) -0.0169(16) 0.0050(14) -0.0076(14)
C11 0.0396(14) 0.0458(16) 0.0569(16) 0.0013(12) 0.0045(12) 0.0022(11)
C18 0.0525(16) 0.0416(15) 0.0596(17) -0.0011(12) -0.0028(13) 0.0029(13)
C13 0.0430(14) 0.0431(16) 0.0567(16) 0.0018(12) 0.0031(12) 0.0033(11)
C9 0.0404(14) 0.0473(17) 0.071(2) 0.0047(13) 0.0035(13) 0.0047(12)
C12 0.0416(15) 0.0469(17) 0.0584(17) -0.0026(12) 0.0014(12) -0.0010(11)
C16 0.0470(16) 0.0446(17) 0.0685(18) 0.0003(13) 0.0015(13) -0.0001(12)
C14 0.0413(14) 0.0510(18) 0.0629(17) -0.0006(13) 0.0004(13) 0.0054(13)
C23 0.0529(18) 0.0448(17) 0.074(2) -0.0025(14) -0.0008(15) 0.0070(14)
C7 0.0486(16) 0.0479(18) 0.101(3) -0.0129(17) 0.0054(17) 0.0000(13)
C2 0.0499(17) 0.081(3) 0.065(2) 0.0068(17) 0.0036(15) 0.0026(16)
C15 0.0482(16) 0.0445(17) 0.074(2) 0.0009(14) 0.0002(14) 0.0047(13)
C19 0.074(2) 0.0450(18) 0.079(2) -0.0081(16) -0.0073(18) -0.0002(16)
C17 0.0457(16) 0.0533(19) 0.078(2) -0.0082(15) -0.0044(14) 0.0007(13)
C5 0.058(2) 0.079(3) 0.110(3) -0.028(2) 0.001(2) -0.019(2)
C4 0.0477(19) 0.124(4) 0.084(3) -0.018(3) -0.0090(18) -0.012(2)
C20 0.082(3) 0.052(2) 0.096(3) -0.0069(18) -0.006(2) 0.0195(19)
C3 0.0475(18) 0.115(4) 0.067(2) 0.003(2) -0.0021(16) 0.005(2)
C22 0.051(2) 0.068(3) 0.130(4) -0.007(2) -0.007(2) 0.0064(17)
C21 0.062(2) 0.070(3) 0.124(4) -0.005(2) -0.003(2) 0.024(2)

loop_
_atom_type_symbol
_atom_type_description
_atom_type_scat_dispersion_real
_atom_type_scat_dispersion_imag
_atom_type_scat_source
C C 0.0181 0.0091 'International Tables Vol C Tables 4.2.6.8 and 6.1.1.4'
H H 0.0000 0.0000 'International Tables Vol C Tables 4.2.6.8 and 6.1.1.4'
O O 0.0492 0.0322 'International Tables Vol C Tables 4.2.6.8 and 6.1.1.4'

loop_
_geom_angle_atom_site_label_1
_geom_angle_atom_site_label_2
_geom_angle_atom_site_label_3
_geom_angle
_geom_angle_site_symmetry_1
_geom_angle_site_symmetry_3
C1 O1 C8 106.0(2) . .
C23 O2 C16 106.2(3) . .
O1 C8 C9 118.6(3) . .
C7 C8 O1 110.8(3) . .
C7 C8 C9 130.5(3) . .
O1 C1 C6 110.2(3) . .
O1 C1 C2 125.5(3) . .
C2 C1 C6 124.3(3) . .
C11 C10 H10 117.4 . .
C9 C10 H10 117.4 . .
C9 C10 C11 125.2(3) . .
C1 C6 C7 105.6(3) . .
C1 C6 C5 118.0(4) . .
C5 C6 C7 136.3(4) . .
C13 C11 C10 121.7(3) . .
C12 C11 C10 120.7(3) . .
C12 C11 C13 117.5(3) . .
C23 C18 C17 104.9(3) . .
C19 C18 C23 119.4(3) . .
C19 C18 C17 135.7(3) . .
C11 C13 C14 121.6(3) . .
C12 C13 C11 117.4(3) 5_656 .
C12 C13 C14 120.8(3) 5_656 .
C8 C9 H9 116.5 . .
C10 C9 C8 127.1(3) . .
C10 C9 H9 116.5 . .
C11 C12 C13 125.1(3) . 5_656
C11 C12 H12 117.5 . .
C13 C12 H12 117.5 5_656 .
O2 C16 C15 118.0(3) . .
C17 C16 O2 110.7(3) . .
C17 C16 C15 131.3(3) . .
C13 C14 H14 116.7 . .
C15 C14 C13 126.6(3) . .
C15 C14 H14 116.7 . .
O2 C23 C18 110.5(3) . .
O2 C23 C22 126.5(4) . .
C22 C23 C18 123.0(4) . .
C8 C7 C6 107.3(3) . .
C8 C7 H7 126.3 . .
C6 C7 H7 126.3 . .
C1 C2 H2 122.1 . .
C3 C2 C1 115.9(4) . .
C3 C2 H2 122.1 . .
C16 C15 H15 117.4 . .
C14 C15 C16 125.2(3) . .
C14 C15 H15 117.4 . .
C18 C19 H19 121.0 . .
C20 C19 C18 117.9(4) . .
C20 C19 H19 121.0 . .
C18 C17 H17 126.2 . .
C16 C17 C18 107.7(3) . .
C16 C17 H17 126.2 . .
C6 C5 H5 120.8 . .
C4 C5 C6 118.3(5) . .
C4 C5 H5 120.8 . .
C5 C4 H4 119.0 . .
C5 C4 C3 121.9(4) . .
C3 C4 H4 119.0 . .
C19 C20 H20 119.3 . .
C19 C20 C21 121.4(4) . .
C21 C20 H20 119.3 . .
C2 C3 C4 121.5(4) . .
C2 C3 H3 119.2 . .
C4 C3 H3 119.2 . .
C23 C22 H22 121.8 . .
C21 C22 C23 116.3(4) . .
C21 C22 H22 121.8 . .
C20 C21 H21 119.1 . .
C22 C21 C20 121.9(4) . .
C22 C21 H21 119.1 . .

loop_
_geom_bond_atom_site_label_1
_geom_bond_atom_site_label_2
_geom_bond_distance
_geom_bond_site_symmetry_2
O1 C8 1.382(4) .
O1 C1 1.373(4) .
O2 C16 1.374(4) .
O2 C23 1.372(4) .
C8 C9 1.428(5) .
C8 C7 1.352(5) .
C1 C6 1.391(5) .
C1 C2 1.386(5) .
C10 H10 0.9300 .
C10 C11 1.461(4) .
C10 C9 1.332(5) .
C6 C7 1.421(6) .
C6 C5 1.405(5) .
C11 C13 1.428(4) .
C11 C12 1.383(4) .
C18 C23 1.391(5) .
C18 C19 1.390(5) .
C18 C17 1.427(5) .
C13 C12 1.391(5) 5_656
C13 C14 1.474(4) .
C9 H9 0.9300 .
C12 C13 1.391(5) 5_656
C12 H12 0.9300 .
C16 C15 1.441(5) .
C16 C17 1.349(5) .
C14 H14 0.9300 .
C14 C15 1.323(5) .
C23 C22 1.379(5) .
C7 H7 0.9300 .
C2 H2 0.9300 .
C2 C3 1.377(6) .
C15 H15 0.9300 .
C19 H19 0.9300 .
C19 C20 1.377(6) .
C17 H17 0.9300 .
C5 H5 0.9300 .
C5 C4 1.370(7) .
C4 H4 0.9300 .
C4 C3 1.389(7) .
C20 H20 0.9300 .
C20 C21 1.381(7) .
C3 H3 0.9300 .
C22 H22 0.9300 .
C22 C21 1.377(6) .
C21 H21 0.9300 .

loop_
_geom_torsion_atom_site_label_1
_geom_torsion_atom_site_label_2
_geom_torsion_atom_site_label_3
_geom_torsion_atom_site_label_4
_geom_torsion
_geom_torsion_site_symmetry_1
_geom_torsion_site_symmetry_2
_geom_torsion_site_symmetry_3
_geom_torsion_site_symmetry_4
O1 C8 C9 C10 -3.3(5) . . . .
O1 C8 C7 C6 1.7(4) . . . .
O1 C1 C6 C7 1.1(4) . . . .
O1 C1 C6 C5 -179.3(3) . . . .
O1 C1 C2 C3 179.4(3) . . . .
O2 C16 C15 C14 3.4(6) . . . .
O2 C16 C17 C18 0.2(4) . . . .
O2 C23 C22 C21 178.8(4) . . . .
C8 O1 C1 C6 -0.1(3) . . . .
C8 O1 C1 C2 179.8(3) . . . .
C1 O1 C8 C9 176.9(3) . . . .
C1 O1 C8 C7 -1.0(4) . . . .
C1 C6 C7 C8 -1.7(4) . . . .
C1 C6 C5 C4 -0.6(6) . . . .
C1 C2 C3 C4 0.4(6) . . . .
C10 C11 C13 C12 -176.2(3) . . . 5_656
C10 C11 C13 C14 9.0(5) . . . .
C10 C11 C12 C13 176.2(3) . . . 5_656
C6 C1 C2 C3 -0.7(5) . . . .
C6 C5 C4 C3 0.4(7) . . . .
C11 C10 C9 C8 -173.0(3) . . . .
C11 C13 C14 C15 -171.5(3) . . . .
C18 C23 C22 C21 -0.4(7) . . . .
C18 C19 C20 C21 -2.0(7) . . . .
C13 C11 C12 C13 -0.5(5) . . . 5_656
C13 C14 C15 C16 -176.4(3) . . . .
C9 C8 C7 C6 -175.9(4) . . . .
C9 C10 C11 C13 -164.1(3) . . . .
C9 C10 C11 C12 19.3(5) . . . .
C12 C11 C13 C12 0.5(5) . . . 5_656
C12 C11 C13 C14 -174.3(3) . . . .
C12 C13 C14 C15 13.8(5) 5_656 . . .
C16 O2 C23 C18 0.7(4) . . . .
C16 O2 C23 C22 -178.6(5) . . . .
C23 O2 C16 C15 179.7(3) . . . .
C23 O2 C16 C17 -0.5(4) . . . .
C23 C18 C19 C20 2.5(6) . . . .
C23 C18 C17 C16 0.2(4) . . . .
C23 C22 C21 C20 1.0(8) . . . .
C7 C8 C9 C10 174.3(4) . . . .
C7 C6 C5 C4 178.8(4) . . . .
C2 C1 C6 C7 -178.7(3) . . . .
C2 C1 C6 C5 0.9(5) . . . .
C15 C16 C17 C18 179.9(4) . . . .
C19 C18 C23 O2 179.3(3) . . . .
C19 C18 C23 C22 -1.3(6) . . . .
C19 C18 C17 C16 -179.7(4) . . . .
C19 C20 C21 C22 0.2(9) . . . .
C17 C18 C23 O2 -0.6(4) . . . .
C17 C18 C23 C22 178.7(4) . . . .
C17 C18 C19 C20 -177.6(4) . . . .
C17 C16 C15 C14 -176.2(4) . . . .
C5 C6 C7 C8 178.8(5) . . . .
C5 C4 C3 C2 -0.2(7) . . . .
